data_8100280
loop_
_publ_author_name
'Mayer, Peter'
'Schapp, J.'
'Beck, Wolfgang'

_publ_section_title
;
Crystal structure of catena-diaqua-sodium (3,6-dioxopiperazine-2-yl)-
acetate, Na(H~2~O)~2~(C~6~O~4~N~2~H~7~)
;
_journal_issue 1
_journal_name_full 'Zeitschrift f\"ur Kristallographie - New Crystal Structures'
_journal_page_first 113
_journal_page_last 114
_journal_volume 218
_journal_year 2003
_chemical_formula_moiety 'Na, 2(H2 O), C6 O4 N2 H7'
_chemical_formula_structural 'Na(H2 O)2 (C6 O4 N2 H7)'
_chemical_formula_sum 'C6 H11 N2 Na O6'
_chemical_formula_weight 230.151
_space_group_IT_number 14
_symmetry_cell_setting monoclinic
_symmetry_space_group_name_Hall '-P 2ybc'
_symmetry_space_group_name_H-M 'P 1 21/c 1'
_cell_angle_alpha 90.00
_cell_angle_beta 93.9807(12)
_cell_angle_gamma 90.00
_cell_formula_units_Z 4
_cell_length_a 13.9552(5)
_cell_length_b 10.7372(3)
_cell_length_c 6.2156(2)
_cell_measurement_temperature 200(2)
_cell_volume 929.10(5)
_diffrn_ambient_temperature 200(2)
_exptl_crystal_density_diffrn 1.64538(9)
_cod_original_sg_symbol_H-M 'P 21/c'
_cod_original_formula_sum 'C6 H11 N2 Na1 O6'
_cod_database_code 8100280

loop_
_symmetry_equiv_pos_as_xyz
'x, y, z'
'-x, y+1/2, -z+1/2'
'-x, -y, -z'
'x, -y-1/2, z-1/2'

loop_
_atom_site_label
_atom_site_type_symbol
_atom_site_fract_x
_atom_site_fract_y
_atom_site_fract_z
_atom_site_U_iso_or_equiv
_atom_site_adp_type
_atom_site_occupancy
_atom_site_symmetry_multiplicity
_atom_site_Wyckoff_symbol
_atom_site_calc_flag
_atom_site_refinement_flags
_atom_site_disorder_assembly
_atom_site_disorder_group
Na1 Na 0.98943(6) 0.26909(8) 0.04324(12) 0.0245(2) Uani 1 4 e d . . .
O1 O 1.08955(10) 0.14661(14) -0.1795(2) 0.0265(4) Uani 1 4 e d . . .
O2 O 1.18881(11) 0.05403(14) 0.0682(2) 0.0262(4) Uani 1 4 e d . . .
O3 O 1.28871(11) -0.14403(14) -0.2928(2) 0.0274(4) Uani 1 4 e d . . .
O4 O 1.45475(12) 0.14028(14) 0.3367(2) 0.0307(4) Uani 1 4 e d . . .
O91 O 0.86759(12) 0.18682(17) -0.2093(3) 0.0267(4) Uani 1 4 e d . . .
H911 H 0.818(2) 0.237(3) -0.223(4) 0.040(8) Uiso 1 4 e d . . .
H912 H 0.847(2) 0.120(3) -0.164(5) 0.047(9) Uiso 1 4 e d . . .
O92 O 1.01536(13) 0.41543(16) -0.2253(3) 0.0289(4) Uani 1 4 e d . . .
H921 H 1.068(2) 0.428(3) -0.280(5) 0.045(8) Uiso 1 4 e d . . .
H922 H 0.988(2) 0.485(3) -0.259(5) 0.058(10) Uiso 1 4 e d . . .
N1 N 1.39850(13) 0.11943(17) -0.0107(3) 0.0220(4) Uani 1 4 e d . . .
H81 H 1.4178(17) 0.194(3) -0.037(4) 0.028(6) Uiso 1 4 e d . . .
N2 N 1.35917(13) -0.12750(18) 0.0439(3) 0.0232(4) Uani 1 4 e d . . .
H82 H 1.3484(18) -0.207(3) 0.066(4) 0.034(7) Uiso 1 4 e d . . .
C1 C 1.17077(15) 0.10639(19) -0.1115(3) 0.0219(5) Uani 1 4 e d . . .
C2 C 1.25147(16) 0.1216(2) -0.2613(4) 0.0236(5) Uani 1 4 e d . . .
H21 H 1.2621(16) 0.210(2) -0.281(3) 0.023(6) Uiso 1 4 e d . . .
H22 H 1.2257(16) 0.091(2) -0.402(4) 0.023(6) Uiso 1 4 e d . . .
C3 C 1.34598(15) 0.05602(19) -0.1894(3) 0.0201(5) Uani 1 4 e d . . .
H3 H 1.3858(16) 0.0586(19) -0.317(3) 0.018(5) Uiso 1 4 e d . . .
C4 C 1.32840(15) -0.0803(2) -0.1451(3) 0.0209(5) Uani 1 4 e d . . .
C5 C 1.38652(18) -0.0544(2) 0.2355(3) 0.0246(5) Uani 1 4 e d . . .
H51 H 1.4381(18) -0.095(2) 0.317(4) 0.031(6) Uiso 1 4 e d . . .
H52 H 1.3317(19) -0.051(2) 0.320(4) 0.031(6) Uiso 1 4 e d . . .
C6 C 1.41541(15) 0.0769(2) 0.1891(3) 0.0222(5) Uani 1 4 e d . . .

loop_
_atom_site_aniso_label
_atom_site_aniso_U_11
_atom_site_aniso_U_22
_atom_site_aniso_U_33
_atom_site_aniso_U_23
_atom_site_aniso_U_13
_atom_site_aniso_U_12
Na1 0.0263(5) 0.0292(5) 0.0181(4) -0.0009(3) 0.0021(3) -0.0012(4)
O1 0.0226(8) 0.0316(9) 0.0250(8) 0.0010(6) -0.0011(6) 0.0060(7)
O2 0.0254(8) 0.0312(9) 0.0223(8) 0.0074(7) 0.0041(6) 0.0031(7)
O3 0.0297(9) 0.0256(8) 0.0268(8) -0.0070(7) 0.0011(7) -0.0025(7)
O4 0.0383(10) 0.0276(9) 0.0251(8) -0.0075(7) -0.0060(7) 0.0020(7)
O91 0.0230(9) 0.0272(9) 0.0300(9) 0.0039(7) 0.0028(7) 0.0011(8)
O92 0.0308(10) 0.0278(9) 0.0290(9) 0.0035(7) 0.0085(7) 0.0012(8)
N1 0.0246(10) 0.0185(9) 0.0226(9) -0.0006(8) 0.0004(7) -0.0030(8)
N2 0.0276(10) 0.0177(9) 0.0245(10) 0.0013(8) 0.0030(7) -0.0005(8)
C1 0.0248(12) 0.0187(10) 0.0220(11) -0.0035(9) 0.0001(8) -0.0008(9)
C2 0.0243(11) 0.0251(12) 0.0214(11) 0.0014(9) 0.0012(9) 0.0016(9)
C3 0.0221(11) 0.0221(11) 0.0164(10) -0.0006(8) 0.0034(8) -0.0015(9)
C4 0.0176(10) 0.0229(11) 0.0229(11) -0.0021(9) 0.0058(8) 0.0013(9)
C5 0.0257(12) 0.0288(12) 0.0193(11) 0.0024(9) 0.0006(9) 0.0007(10)
C6 0.0200(11) 0.0245(11) 0.0224(11) -0.0024(9) 0.0023(8) 0.0044(9)

loop_
_geom_bond_atom_site_label_1
_geom_bond_atom_site_label_2
_geom_bond_distance
_geom_bond_site_symmetry_2
_geom_bond_publ_flag
Na1 O1 2.3253(17) 4_566 ?
Na1 O92 2.3389(18) . ?
Na1 O91 2.4012(18) . ?
Na1 O91 2.4173(17) 4_566 ?
Na1 O1 2.4222(17) . ?
Na1 O92 2.4604(18) 4_566 ?
Na1 Na1 3.1347(2) 4_566 ?
Na1 Na1 3.1347(2) 4_565 ?
O1 C1 1.258(3) . ?
O1 Na1 2.3253(17) 4_565 ?
O2 C1 1.260(3) . ?
O3 C4 1.244(3) . ?
O4 C6 1.240(3) . ?
O91 Na1 2.4173(17) 4_565 ?
O91 H911 0.88(3) . ?
O91 H912 0.83(3) . ?
O92 Na1 2.4604(18) 4_565 ?
O92 H921 0.85(3) . ?
O92 H922 0.86(4) . ?
N1 C6 1.329(3) . ?
N1 C3 1.456(3) . ?
N1 H81 0.86(3) . ?
N2 C4 1.323(3) . ?
N2 C5 1.455(3) . ?
N2 H82 0.88(3) . ?
C1 C2 1.519(3) . ?
C2 C3 1.534(3) . ?
C2 H21 0.97(2) . ?
C2 H22 0.98(2) . ?
C3 C4 1.512(3) . ?
C3 H3 1.00(2) . ?
C5 C6 1.500(3) . ?
C5 H51 0.96(3) . ?
C5 H52 0.96(3) . ?
